data_7718208
loop_
_publ_author_name
'Ma&#x10f;ar, Milan'
'Faltejsek, Jan'
'Bu&#x161;kov&#xe1;, Hana'
'Kol&#xe1;&#x10d;n&#xe1;, Lucie'
'Jaro&#x161;, Adam'
'Kotek, Jan'
'Straka, Michal'
'Kub&#xed;&#x10d;ek, Vojt&#x11b;ch'
'Ludv&#xed;k, Ji&#x159;&#xed;'

_publ_section_title
;
 Unusual variability of isomers in copper(II) complexes with
 1,8-bis(2-hydroxybenzyl)-cyclam.
;
_journal_issue 8
_journal_name_full 'Dalton transactions (Cambridge, England : 2003)'
_journal_page_first 3127
_journal_page_last 3140
_journal_paper_doi 10.1039/d4dt03166k
_journal_volume 54
_journal_year 2025
_chemical_formula_moiety 'C24 H35 Cu N4 O2, Cl, H2 O'
_chemical_formula_sum 'C24 H37 Cl Cu N4 O3'
_chemical_formula_weight 528.56
_space_group_crystal_system monoclinic
_space_group_IT_number 14
_space_group_name_Hall '-P 2ybc'
_space_group_name_H-M_alt 'P 1 21/c 1'
_atom_sites_solution_hydrogens mixed
_atom_sites_solution_primary direct
_atom_sites_solution_secondary difmap
_audit_creation_method SHELXL-2014/7
_audit_update_record
;
2024-10-18 deposited with the CCDC.	2025-01-02 downloaded from the CCDC.
;
_cell_angle_alpha 90
_cell_angle_beta 96.7660(10)
_cell_angle_gamma 90
_cell_formula_units_Z 2
_cell_length_a 9.3594(4)
_cell_length_b 8.0453(3)
_cell_length_c 16.0783(6)
_cell_measurement_reflns_used 9975
_cell_measurement_temperature 120(2)
_cell_measurement_theta_max 27.4947
_cell_measurement_theta_min 2.4022
_cell_volume 1202.25(8)
_computing_cell_refinement 'SAINT V8.40B (Bruker AXS LLC, 2019)'
_computing_data_collection 'Bruker Instrument Service vV6.2.16'
_computing_data_reduction 'SAINT V8.40B (Bruker AXS LLC, 2019)'
_computing_molecular_graphics 'shelXle (C.B. Huebschle, rev 1365)'
_computing_structure_refinement 'SHELXL-2014/7 (Sheldrick, 2014)'
_computing_structure_solution 'XT, VERSION 2018/2'
_diffrn_ambient_temperature 120(2)
_diffrn_detector_area_resol_mean 7.3910
_diffrn_measured_fraction_theta_full 0.997
_diffrn_measured_fraction_theta_max 0.998
_diffrn_measurement_device_type 'Bruker D8 VENTURE'
_diffrn_measurement_method '\f and \w scans'
_diffrn_radiation_type MoK\a
_diffrn_radiation_wavelength 0.71073
_diffrn_reflns_av_R_equivalents 0.0175
_diffrn_reflns_av_unetI/netI 0.0132
_diffrn_reflns_Laue_measured_fraction_full 0.997
_diffrn_reflns_Laue_measured_fraction_max 0.998
_diffrn_reflns_limit_h_max 11
_diffrn_reflns_limit_h_min -12
_diffrn_reflns_limit_k_max 8
_diffrn_reflns_limit_k_min -10
_diffrn_reflns_limit_l_max 20
_diffrn_reflns_limit_l_min -19
_diffrn_reflns_number 15693
_diffrn_reflns_point_group_measured_fraction_full 0.997
_diffrn_reflns_point_group_measured_fraction_max 0.998
_diffrn_reflns_theta_full 25.242
_diffrn_reflns_theta_max 27.493
_diffrn_reflns_theta_min 3.349
_diffrn_source 'microfocus sealed tube'
_exptl_absorpt_coefficient_mu 1.054
_exptl_absorpt_correction_T_max 0.77
_exptl_absorpt_correction_T_min 0.65
_exptl_absorpt_correction_type multi-scan
_exptl_absorpt_process_details
;
Krause, L., Herbst-Irmer, R., Sheldrick, G. M., Stalke, D. (2015).
"Comparison of silver and molybdenum microfocus X-ray sources for
single-crystal structure determination"
J. Appl. Cryst. 48, 3-10.
doi:10.1107/S1600576714022985
;
_exptl_crystal_colour blue
_exptl_crystal_density_diffrn 1.460
_exptl_crystal_description prism
_exptl_crystal_F_000 558
_exptl_crystal_size_max 0.444
_exptl_crystal_size_mid 0.355
_exptl_crystal_size_min 0.262
_refine_diff_density_max 0.350
_refine_diff_density_min -0.491
_refine_diff_density_rms 0.051
_refine_ls_extinction_method none
_refine_ls_goodness_of_fit_ref 1.091
_refine_ls_hydrogen_treatment mixed
_refine_ls_matrix_type full
_refine_ls_number_parameters 164
_refine_ls_number_reflns 2753
_refine_ls_number_restraints 0
_refine_ls_restrained_S_all 1.091
_refine_ls_R_factor_all 0.0275
_refine_ls_R_factor_gt 0.0270
_refine_ls_shift/su_max 0.000
_refine_ls_shift/su_mean 0.000
_refine_ls_structure_factor_coef Fsqd
_refine_ls_weighting_details 'w=1/[\s^2^(Fo^2^)+(0.0298P)^2^+0.7993P] where P=(Fo^2^+2Fc^2^)/3'
_refine_ls_weighting_scheme calc
_refine_ls_wR_factor_gt 0.0687
_refine_ls_wR_factor_ref 0.0690
_reflns_Friedel_coverage 0.000
_reflns_number_gt 2690
_reflns_number_total 2753
_reflns_threshold_expression 'I > 2\s(I)'
_cod_data_source_file d4dt03166k2.cif
_cod_data_source_block cute2phoh_ph8
_cod_depositor_comments
;
The following automatic conversions were performed:

data item '_exptl_absorpt_correction_type' value 'Multi-Scan' was
changed to 'multi-scan' in accordance with the
/home/data/users/saulius/crontab/automatic-downloads/current/RSC/lib/dictionaries/cif_core.dic
dictionary named 'cif_core.dic' version 2.4.2 last updated on
2011-04-26.

Automatic conversion script
Id: cif_fix_values 8170 2020-07-09 18:12:32Z antanas 
;
_cod_original_sg_symbol_H-M 'P 21/c'
_cod_database_code 7718208
_shelx_shelxl_version_number 2014/7
_shelx_space_group_comment
;
The symmetry employed for this shelxl refinement is uniquely defined
by the following loop, which should always be used as a source of
symmetry information in preference to the above space-group names.
They are only intended as comments.
;
_shelx_estimated_absorpt_t_min 0.652
_shelx_estimated_absorpt_t_max 0.770

loop_
_space_group_symop_operation_xyz
'x, y, z'
'-x, y+1/2, -z+1/2'
'-x, -y, -z'
'x, -y-1/2, z-1/2'

loop_
_atom_site_label
_atom_site_type_symbol
_atom_site_fract_x
_atom_site_fract_y
_atom_site_fract_z
_atom_site_U_iso_or_equiv
_atom_site_adp_type
_atom_site_occupancy
_atom_site_site_symmetry_order
_atom_site_calc_flag
_atom_site_refinement_flags_posn
_atom_site_refinement_flags_adp
_atom_site_refinement_flags_occupancy
_atom_site_disorder_assembly
_atom_site_disorder_group
Cu1 Cu 0.5000 0.5000 0.5000 0.01891(8) Uani 1 2 d S . P . .
N1 N 0.52384(12) 0.53386(14) 0.62746(7) 0.0162(2) Uani 1 1 d . . . . .
C2 C 0.62703(15) 0.67491(17) 0.64256(8) 0.0213(3) Uani 1 1 d . . . . .
H21 H 0.6687 0.6749 0.7021 0.026 Uiso 1 1 calc R U . . .
H22 H 0.5750 0.7811 0.6311 0.026 Uiso 1 1 calc R U . . .
C3 C 0.74719(15) 0.66246(17) 0.58737(8) 0.0204(3) Uani 1 1 d . . . . .
H31 H 0.8016 0.7682 0.5895 0.024 Uiso 1 1 calc R U . . .
H32 H 0.8144 0.5725 0.6080 0.024 Uiso 1 1 calc R U . . .
N4 N 0.68593(12) 0.62716(14) 0.50010(7) 0.0163(2) Uani 1 1 d . . . . .
H41 H 0.6585(19) 0.721(3) 0.4767(12) 0.029(5) Uiso 1 1 d . . . . .
C5 C 0.79504(14) 0.55327(17) 0.45147(9) 0.0199(3) Uani 1 1 d . . . . .
H51 H 0.8232 0.4426 0.4749 0.024 Uiso 1 1 calc R U . . .
H52 H 0.8819 0.6246 0.4570 0.024 Uiso 1 1 calc R U . . .
C6 C 0.73918(15) 0.53504(18) 0.35965(9) 0.0224(3) Uani 1 1 d . . . . .
H61 H 0.8192 0.4972 0.3291 0.027 Uiso 1 1 calc R U . . .
H62 H 0.7084 0.6457 0.3373 0.027 Uiso 1 1 calc R U . . .
C7 C 0.61401(15) 0.41464(18) 0.34135(9) 0.0227(3) Uani 1 1 d . . . . .
H71 H 0.5957 0.3986 0.2800 0.027 Uiso 1 1 calc R U . . .
H72 H 0.6432 0.3058 0.3666 0.027 Uiso 1 1 calc R U . . .
C8 C 0.57599(15) 0.38270(17) 0.67684(8) 0.0207(3) Uani 1 1 d . . . . .
H81 H 0.5823 0.4114 0.7370 0.025 Uiso 1 1 calc R U . . .
H82 H 0.5018 0.2951 0.6662 0.025 Uiso 1 1 calc R U . . .
C9 C 0.71768(15) 0.30941(17) 0.66082(9) 0.0217(3) Uani 1 1 d . . . . .
C10 C 0.72980(15) 0.22452(17) 0.58597(9) 0.0219(3) Uani 1 1 d . . . . .
O10 O 0.61726(10) 0.22385(12) 0.52596(6) 0.0208(2) Uani 1 1 d . . . . .
H101 H 0.6407 0.1414 0.4909 0.025 Uiso 0.5 1 d R U P A 1
C11 C 0.85980(16) 0.14465(19) 0.57502(12) 0.0318(4) Uani 1 1 d . . . . .
H111 H 0.8686 0.0864 0.5245 0.038 Uiso 1 1 calc R U . . .
C12 C 0.97485(17) 0.1503(2) 0.63726(14) 0.0422(5) Uani 1 1 d . . . . .
H121 H 1.0622 0.0958 0.6293 0.051 Uiso 1 1 calc R U . . .
C13 C 0.96372(18) 0.2345(3) 0.71062(13) 0.0464(5) Uani 1 1 d . . . . .
H131 H 1.0434 0.2387 0.7530 0.056 Uiso 1 1 calc R U . . .
C14 C 0.83560(17) 0.3135(2) 0.72273(11) 0.0339(4) Uani 1 1 d . . . . .
H141 H 0.8282 0.3709 0.7737 0.041 Uiso 1 1 calc R U . . .
Cl1 Cl 0.66628(11) -0.02682(9) 0.39620(5) 0.02539(16) Uani 0.5 1 d . . P B 1
O1W O 0.6016(3) -0.0399(3) 0.41726(17) 0.0264(5) Uani 0.5 1 d . . P C 2
H1W H 0.6162 0.0501 0.4483 0.032 Uiso 0.5 1 d R U P C 2
H2W H 0.5249 -0.0810 0.4322 0.032 Uiso 0.5 1 d R U P C 2

loop_
_atom_site_aniso_label
_atom_site_aniso_U_11
_atom_site_aniso_U_22
_atom_site_aniso_U_33
_atom_site_aniso_U_23
_atom_site_aniso_U_13
_atom_site_aniso_U_12
Cu1 0.01593(13) 0.03026(15) 0.01047(12) -0.00426(9) 0.00128(8) -0.00671(9)
N1 0.0213(5) 0.0147(5) 0.0124(5) -0.0012(4) 0.0010(4) -0.0028(4)
C2 0.0305(7) 0.0176(6) 0.0151(6) -0.0033(5) -0.0001(5) -0.0085(5)
C3 0.0237(6) 0.0192(6) 0.0169(6) 0.0021(5) -0.0036(5) -0.0083(5)
N4 0.0183(5) 0.0156(5) 0.0144(5) 0.0026(4) -0.0002(4) 0.0009(4)
C5 0.0173(6) 0.0191(6) 0.0240(7) 0.0037(5) 0.0050(5) 0.0006(5)
C6 0.0238(7) 0.0239(7) 0.0213(7) 0.0003(5) 0.0096(5) 0.0001(5)
C7 0.0291(7) 0.0217(7) 0.0187(6) -0.0059(5) 0.0090(5) -0.0010(5)
C8 0.0285(7) 0.0196(6) 0.0135(6) 0.0039(5) 0.0006(5) -0.0037(5)
C9 0.0221(6) 0.0198(6) 0.0215(7) 0.0105(5) -0.0042(5) -0.0052(5)
C10 0.0204(6) 0.0139(6) 0.0310(7) 0.0094(5) 0.0018(5) -0.0017(5)
O10 0.0222(5) 0.0167(4) 0.0228(5) -0.0013(4) -0.0003(4) 0.0017(4)
C11 0.0255(7) 0.0204(7) 0.0507(10) 0.0127(7) 0.0097(7) 0.0025(6)
C12 0.0200(7) 0.0394(9) 0.0666(13) 0.0306(9) 0.0030(7) 0.0034(7)
C13 0.0219(8) 0.0562(12) 0.0563(12) 0.0389(10) -0.0154(8) -0.0123(8)
C14 0.0325(8) 0.0378(9) 0.0281(8) 0.0182(7) -0.0106(6) -0.0149(7)
Cl1 0.0360(4) 0.0149(3) 0.0264(4) 0.0030(3) 0.0080(3) 0.0039(3)
O1W 0.0256(12) 0.0188(11) 0.0370(14) -0.0044(9) 0.0124(11) -0.0028(9)

loop_
_atom_type_symbol
_atom_type_description
_atom_type_scat_dispersion_real
_atom_type_scat_dispersion_imag
_atom_type_scat_source
C C 0.0033 0.0016 'International Tables Vol C Tables 4.2.6.8 and 6.1.1.4'
H H 0.0000 0.0000 'International Tables Vol C Tables 4.2.6.8 and 6.1.1.4'
Cl Cl 0.1484 0.1585 'International Tables Vol C Tables 4.2.6.8 and 6.1.1.4'
Cu Cu 0.3201 1.2651 'International Tables Vol C Tables 4.2.6.8 and 6.1.1.4'
N N 0.0061 0.0033 'International Tables Vol C Tables 4.2.6.8 and 6.1.1.4'
O O 0.0106 0.0060 'International Tables Vol C Tables 4.2.6.8 and 6.1.1.4'

loop_
_geom_angle_atom_site_label_1
_geom_angle_atom_site_label_2
_geom_angle_atom_site_label_3
_geom_angle
_geom_angle_site_symmetry_1
_geom_angle_site_symmetry_3
_geom_angle_publ_flag
N4 Cu1 N4 180.0 . 3_666 ?
N4 Cu1 N1 93.46(4) . 3_666 ?
N4 Cu1 N1 86.54(4) 3_666 3_666 ?
N4 Cu1 N1 86.54(4) . . ?
N4 Cu1 N1 93.46(4) 3_666 . ?
N1 Cu1 N1 179.999(10) 3_666 . ?
C2 N1 C7 107.58(10) . 3_666 ?
C2 N1 C8 111.48(10) . . ?
C7 N1 C8 106.63(10) 3_666 . ?
C2 N1 Cu1 104.81(8) . . ?
C7 N1 Cu1 111.99(8) 3_666 . ?
C8 N1 Cu1 114.24(8) . . ?
N1 C2 C3 111.43(11) . . ?
N1 C2 H21 109.3 . . ?
C3 C2 H21 109.3 . . ?
N1 C2 H22 109.3 . . ?
C3 C2 H22 109.3 . . ?
H21 C2 H22 108.0 . . ?
N4 C3 C2 109.66(11) . . ?
N4 C3 H31 109.7 . . ?
C2 C3 H31 109.7 . . ?
N4 C3 H32 109.7 . . ?
C2 C3 H32 109.7 . . ?
H31 C3 H32 108.2 . . ?
C3 N4 C5 111.30(10) . . ?
C3 N4 Cu1 109.63(8) . . ?
C5 N4 Cu1 116.35(8) . . ?
C3 N4 H41 107.8(13) . . ?
C5 N4 H41 107.9(12) . . ?
Cu1 N4 H41 103.3(12) . . ?
N4 C5 C6 111.91(11) . . ?
N4 C5 H51 109.2 . . ?
C6 C5 H51 109.2 . . ?
N4 C5 H52 109.2 . . ?
C6 C5 H52 109.2 . . ?
H51 C5 H52 107.9 . . ?
C5 C6 C7 114.81(12) . . ?
C5 C6 H61 108.6 . . ?
C7 C6 H61 108.6 . . ?
C5 C6 H62 108.6 . . ?
C7 C6 H62 108.6 . . ?
H61 C6 H62 107.5 . . ?
N1 C7 C6 115.68(11) 3_666 . ?
N1 C7 H71 108.4 3_666 . ?
C6 C7 H71 108.4 . . ?
N1 C7 H72 108.4 3_666 . ?
C6 C7 H72 108.4 . . ?
H71 C7 H72 107.4 . . ?
C9 C8 N1 117.77(11) . . ?
C9 C8 H81 107.9 . . ?
N1 C8 H81 107.9 . . ?
C9 C8 H82 107.9 . . ?
N1 C8 H82 107.9 . . ?
H81 C8 H82 107.2 . . ?
C14 C9 C10 119.13(15) . . ?
C14 C9 C8 120.54(14) . . ?
C10 C9 C8 120.13(12) . . ?
O10 C10 C9 118.93(12) . . ?
O10 C10 C11 121.73(14) . . ?
C9 C10 C11 119.33(14) . . ?
C10 O10 H101 102.8 . . ?
C12 C11 C10 120.42(18) . . ?
C12 C11 H111 119.8 . . ?
C10 C11 H111 119.8 . . ?
C13 C12 C11 120.43(17) . . ?
C13 C12 H121 119.8 . . ?
C11 C12 H121 119.8 . . ?
C12 C13 C14 119.93(16) . . ?
C12 C13 H131 120.0 . . ?
C14 C13 H131 120.0 . . ?
C13 C14 C9 120.75(18) . . ?
C13 C14 H141 119.6 . . ?
C9 C14 H141 119.6 . . ?
H1W O1W H2W 103.8 . . ?

loop_
_geom_bond_atom_site_label_1
_geom_bond_atom_site_label_2
_geom_bond_distance
_geom_bond_site_symmetry_2
_geom_bond_publ_flag
Cu1 N4 2.0184(11) . ?
Cu1 N4 2.0184(11) 3_666 ?
Cu1 N1 2.0533(11) 3_666 ?
Cu1 N1 2.0533(11) . ?
N1 C2 1.4913(16) . ?
N1 C7 1.4967(17) 3_666 ?
N1 C8 1.5021(17) . ?
C2 C3 1.5158(19) . ?
C2 H21 0.9900 . ?
C2 H22 0.9900 . ?
C3 N4 1.4794(16) . ?
C3 H31 0.9900 . ?
C3 H32 0.9900 . ?
N4 C5 1.4818(17) . ?
N4 H41 0.87(2) . ?
C5 C6 1.514(2) . ?
C5 H51 0.9900 . ?
C5 H52 0.9900 . ?
C6 C7 1.522(2) . ?
C6 H61 0.9900 . ?
C6 H62 0.9900 . ?
C7 N1 1.4968(17) 3_666 ?
C7 H71 0.9900 . ?
C7 H72 0.9900 . ?
C8 C9 1.501(2) . ?
C8 H81 0.9900 . ?
C8 H82 0.9900 . ?
C9 C14 1.3969(19) . ?
C9 C10 1.400(2) . ?
C10 O10 1.3420(17) . ?
C10 C11 1.405(2) . ?
O10 H101 0.9139 . ?
C11 C12 1.382(3) . ?
C11 H111 0.9500 . ?
C12 C13 1.375(3) . ?
C12 H121 0.9500 . ?
C13 C14 1.391(3) . ?
C13 H131 0.9500 . ?
C14 H141 0.9500 . ?
O1W H1W 0.8806 . ?
O1W H2W 0.8506 . ?
